data_1526057
loop_
_publ_author_name
'Moser, P.'
'Jung, W.'

_publ_section_title
;
 Tl Cu5 O (V O4)3 mit K Cu5 O (V O4)3 - Struktur - ein Thallium -
 Kupfer(II) - Oxidvanadat als Oxidationsprodukt einer Tl/Cu/V - Legierung
;
_journal_name_full 'Zeitschrift fuer Anorganische und Allgemeine Chemie'
_journal_page_first 1421
_journal_page_last 1425
_journal_volume 626
_journal_year 2000
_chemical_formula_sum 'Cu5 O13 Tl V3'
_chemical_name_systematic 'Tl Cu5 O (V O4)3'
_space_group_IT_number 2
_symmetry_space_group_name_Hall '-P 1'
_symmetry_space_group_name_H-M 'P -1'
_cell_angle_alpha 97.7
_cell_angle_beta 92.25
_cell_angle_gamma 90.28
_cell_formula_units_Z 2
_cell_length_a 6.104
_cell_length_b 8.289
_cell_length_c 10.753
_cell_volume 538.710
_citation_journal_id_ASTM ZAACAB
_cod_data_source_file Moser_ZAACAB_2000_739.cif
_cod_data_source_block Cu5O13Tl1V3
_cod_original_cell_volume 538.7098
_cod_original_formula_sum 'Cu5 O13 Tl1 V3'
_cod_database_code 1526057

loop_
_symmetry_equiv_pos_as_xyz
x,y,z
-x,-y,-z

loop_
_atom_site_label
_atom_site_type_symbol
_atom_site_fract_x
_atom_site_fract_y
_atom_site_fract_z
_atom_site_occupancy
_atom_site_U_iso_or_equiv
O7 O-2 0.241 0.841 0.119 1 0.0
Cu1 Cu+2 0.2725 0.8555 0.9425 1 0.0
O3 O-2 0.971 0.651 0.221 1 0.0
O8 O-2 0.244 0.383 0.114 1 0.0
V1 V+5 0.2582 0.4729 0.7898 1 0.0
Cu4 Cu+2 0.4948 0.895 0.23 1 0.0
O10 O-2 0.264 0.093 0.966 1 0.0
O4 O-2 0.493 0.867 0.801 1 0.0
O6 O-2 0.266 0.615 0.924 1 0.0
Tl1 Tl+1 0.2459 0.5156 0.4037 1 0.0
O5 O-2 0.527 0.656 0.222 1 0.0
V3 V+5 0.7461 0.8167 0.8813 1 0.0
Cu3 Cu+2 0.9974 0.8957 0.2267 1 0.0
O13 O-2 0.457 0.238 0.479 1 0.0
Cu2 Cu+2 0.2311 0.6102 0.1065 1 0.0
V2 V+5 0.2424 0.1218 0.4952 1 0.0
O9 O-2 0.254 0.962 0.384 1 0.0
O12 O-2 0.991 0.773 0.531 1 0.0
O1 O-2 0.753 0.95 0.341 1 0.0
O2 O-2 0.255 0.575 0.665 1 0.0
O11 O-2 0.982 0.871 0.811 1 0.0
Cu5 Cu+2 0.2554 0.8097 0.6481 1 0.0
